data_7013366
loop_
_publ_author_name
'Malik, K. M. Abdul'
'Newman, Paul D.'

_publ_section_title
;
 Ligand ambivalence in pallada(platina)cyclic complexes of a rigid
 phosphine
;
_journal_issue 18
_journal_name_full 'Dalton Transactions'
_journal_page_first 3516
_journal_paper_doi 10.1039/b307070k
_journal_year 2003
_chemical_formula_sum 'C26 H37 O P'
_chemical_formula_weight 396.53
_chemical_name_systematic
;
?
;
_space_group_IT_number 19
_symmetry_cell_setting orthorhombic
_symmetry_space_group_name_Hall 'P 2ac 2ab'
_symmetry_space_group_name_H-M 'P 21 21 21'
_atom_sites_solution_hydrogens geom
_atom_sites_solution_primary direct
_atom_sites_solution_secondary difmap
_audit_creation_method SHELXL-97
_cell_angle_alpha 90.00
_cell_angle_beta 90.00
_cell_angle_gamma 90.00
_cell_formula_units_Z 4
_cell_length_a 7.57200(10)
_cell_length_b 10.3049(2)
_cell_length_c 28.3367(6)
_cell_measurement_reflns_used 'all observed reflections in the data set'
_cell_measurement_temperature 150(2)
_cell_measurement_theta_max 27.5
_cell_measurement_theta_min 2.93
_cell_volume 2211.08(7)
_computing_cell_refinement 'DENZO (Otwinowski & Minor, 1997)'
_computing_data_collection 'COLLECT (Hooft, 1998)'
_computing_data_reduction 'DENZO (Otwinowski & Minor, 1997)'
_computing_molecular_graphics 'ORTEP-3 for Windows (Farrugia, 1997)'
_computing_publication_material 'SHELXL-97 (Sheldrick, 1997)'
_computing_structure_refinement 'SHELXL-97 (Sheldrick, 1997)'
_computing_structure_solution 'SHELXS-96 (Sheldrick, 1990)'
_diffrn_ambient_temperature 150(2)
_diffrn_measured_fraction_theta_full 0.971
_diffrn_measured_fraction_theta_max 0.971
_diffrn_measurement_device_type 'Bruker Nonius kappa CCD area detector'
_diffrn_measurement_method 'phi & omega scan to fill Ewald sphere'
_diffrn_radiation_monochromator graphite
_diffrn_radiation_source 'fine-focus sealed tube'
_diffrn_radiation_type MoK\a
_diffrn_radiation_wavelength 0.71073
_diffrn_reflns_av_R_equivalents 0.0560
_diffrn_reflns_av_sigmaI/netI 0.0590
_diffrn_reflns_limit_h_max 9
_diffrn_reflns_limit_h_min -9
_diffrn_reflns_limit_k_max 13
_diffrn_reflns_limit_k_min -13
_diffrn_reflns_limit_l_max 36
_diffrn_reflns_limit_l_min -36
_diffrn_reflns_number 14316
_diffrn_reflns_theta_full 27.50
_diffrn_reflns_theta_max 27.50
_diffrn_reflns_theta_min 2.93
_exptl_absorpt_coefficient_mu 0.138
_exptl_absorpt_correction_T_max 0.980
_exptl_absorpt_correction_T_min 0.850
_exptl_absorpt_correction_type multi-scan
_exptl_absorpt_process_details 'SORTAV (Blessing, 1995)'
_exptl_crystal_colour colorless
_exptl_crystal_density_diffrn 1.191
_exptl_crystal_density_method 'not measured'
_exptl_crystal_description bloc
_exptl_crystal_F_000 864
_exptl_crystal_size_max 0.25
_exptl_crystal_size_mid 0.20
_exptl_crystal_size_min 0.20
_refine_diff_density_max 0.295
_refine_diff_density_min -0.365
_refine_diff_density_rms 0.073
_refine_ls_abs_structure_details 'Flack H D (1983), Acta Cryst. A39, 876-881'
_refine_ls_abs_structure_Flack -0.05(10)
_refine_ls_extinction_method none
_refine_ls_goodness_of_fit_ref 1.055
_refine_ls_hydrogen_treatment 'calculated positions, riding model'
_refine_ls_matrix_type full
_refine_ls_number_parameters 259
_refine_ls_number_reflns 4712
_refine_ls_number_restraints 0
_refine_ls_restrained_S_all 1.055
_refine_ls_R_factor_all 0.0620
_refine_ls_R_factor_gt 0.0446
_refine_ls_shift/su_max 0.000
_refine_ls_shift/su_mean 0.000
_refine_ls_structure_factor_coef Fsqd
_refine_ls_weighting_details 'calc w=1/[\s^2^(Fo^2^)+(0.0517P)^2^+0.5873P] where P=(Fo^2^+2Fc^2^)/3'
_refine_ls_weighting_scheme calc
_refine_ls_wR_factor_gt 0.1011
_refine_ls_wR_factor_ref 0.1113
_reflns_number_gt 3971
_reflns_number_total 4712
_reflns_threshold_expression >2sigma(I)
_cod_data_source_file b307070k.txt
_cod_data_source_block phenop_ligand
_cod_depositor_comments
;
The following automatic conversions were performed:
'_symmetry_cell_setting' value 'Orthorhombic' changed to 'orthorhombic'
according to '/home/saulius/struct/CIF-dictionaries/cif_core.dic'
dictionary named 'cif_core.dic' version 2.4.1 from 2010-06-29.

Automatic conversion script
Id: cif_fix_enum 1527 2010-12-29 10:47:43Z saulius 
;
_cod_original_sg_symbol_H-M P2(1)2(1)2(1)
_cod_database_code 7013366

loop_
_symmetry_equiv_pos_as_xyz
'x, y, z'
'-x+1/2, -y, z+1/2'
'x+1/2, -y+1/2, -z'
'-x, y+1/2, -z+1/2'

loop_
_atom_site_label
_atom_site_type_symbol
_atom_site_fract_x
_atom_site_fract_y
_atom_site_fract_z
_atom_site_U_iso_or_equiv
_atom_site_adp_type
_atom_site_occupancy
_atom_site_symmetry_multiplicity
_atom_site_calc_flag
_atom_site_refinement_flags
_atom_site_disorder_assembly
_atom_site_disorder_group
P1 P 0.20988(8) 0.38153(5) 0.381960(19) 0.01925(14) Uani 1 1 d . . .
O1 O -0.1595(2) 0.32690(13) 0.40268(5) 0.0201(4) Uani 1 1 d . . .
C1 C 0.0700(3) 0.2858(2) 0.34017(7) 0.0194(5) Uani 1 1 d . . .
H1 H 0.0735 0.3287 0.3085 0.023 Uiso 1 1 calc R . .
C2 C 0.1185(3) 0.1407(2) 0.33404(8) 0.0217(5) Uani 1 1 d . . .
H2 H 0.2252 0.1253 0.3140 0.026 Uiso 1 1 calc R . .
C3 C 0.1272(3) 0.0763(2) 0.38295(8) 0.0257(5) Uani 1 1 d . . .
H3A H 0.1966 0.1297 0.4053 0.031 Uiso 1 1 calc R . .
H3B H 0.1802 -0.0113 0.3810 0.031 Uiso 1 1 calc R . .
C4 C -0.0690(3) 0.0691(2) 0.39796(8) 0.0246(5) Uani 1 1 d . . .
H4A H -0.1060 -0.0219 0.4030 0.029 Uiso 1 1 calc R . .
H4B H -0.0896 0.1190 0.4273 0.029 Uiso 1 1 calc R . .
C5 C -0.1690(3) 0.1297(2) 0.35630(7) 0.0212(5) Uani 1 1 d . . .
C6 C -0.1277(3) 0.27601(19) 0.35663(7) 0.0174(5) Uani 1 1 d . . .
H6 H -0.2053 0.3213 0.3333 0.021 Uiso 1 1 calc R . .
C7 C -0.0550(3) 0.0835(2) 0.31320(8) 0.0234(5) Uani 1 1 d . . .
C8 C -0.1116(3) 0.1412(2) 0.26537(8) 0.0281(6) Uani 1 1 d . . .
H8A H -0.1259 0.2353 0.2685 0.042 Uiso 1 1 calc R . .
H8B H -0.2239 0.1024 0.2556 0.042 Uiso 1 1 calc R . .
H8C H -0.0210 0.1225 0.2416 0.042 Uiso 1 1 calc R . .
C9 C -0.0504(4) -0.0637(2) 0.30667(9) 0.0314(6) Uani 1 1 d . . .
H9A H 0.0396 -0.0862 0.2832 0.047 Uiso 1 1 calc R . .
H9B H -0.1662 -0.0939 0.2958 0.047 Uiso 1 1 calc R . .
H9C H -0.0218 -0.1052 0.3368 0.047 Uiso 1 1 calc R . .
C10 C -0.3657(3) 0.1002(2) 0.35501(9) 0.0294(5) Uani 1 1 d . . .
H10A H -0.4157 0.1315 0.3252 0.044 Uiso 1 1 calc R . .
H10B H -0.4243 0.1438 0.3815 0.044 Uiso 1 1 calc R . .
H10C H -0.3839 0.0063 0.3575 0.044 Uiso 1 1 calc R . .
C11 C -0.1435(3) 0.46523(19) 0.40299(8) 0.0193(5) Uani 1 1 d . . .
H11 H -0.2189 0.5030 0.3775 0.023 Uiso 1 1 calc R . .
C12 C 0.0502(3) 0.5132(2) 0.39695(7) 0.0198(5) Uani 1 1 d . . .
H12 H 0.0525 0.5786 0.3709 0.024 Uiso 1 1 calc R . .
C13 C 0.0868(3) 0.5850(2) 0.44421(7) 0.0210(5) Uani 1 1 d . . .
H13 H 0.2146 0.5933 0.4526 0.025 Uiso 1 1 calc R . .
C14 C -0.0120(3) 0.7144(2) 0.43939(8) 0.0257(5) Uani 1 1 d . . .
H14A H 0.0147 0.7571 0.4089 0.031 Uiso 1 1 calc R . .
H14B H 0.0180 0.7743 0.4655 0.031 Uiso 1 1 calc R . .
C15 C -0.2081(3) 0.6711(2) 0.44196(8) 0.0267(5) Uani 1 1 d . . .
H15A H -0.2701 0.6902 0.4120 0.032 Uiso 1 1 calc R . .
H15B H -0.2703 0.7156 0.4681 0.032 Uiso 1 1 calc R . .
C16 C -0.1990(3) 0.5220(2) 0.45090(8) 0.0223(5) Uani 1 1 d . . .
C17 C -0.0270(3) 0.5120(2) 0.48107(8) 0.0209(5) Uani 1 1 d . . .
C18 C 0.0334(3) 0.3737(2) 0.49258(7) 0.0251(5) Uani 1 1 d . . .
H18A H -0.0546 0.3317 0.5128 0.038 Uiso 1 1 calc R . .
H18B H 0.1472 0.3768 0.5090 0.038 Uiso 1 1 calc R . .
H18C H 0.0461 0.3242 0.4633 0.038 Uiso 1 1 calc R . .
C19 C -0.0420(4) 0.5817(2) 0.52899(8) 0.0299(6) Uani 1 1 d . . .
H19A H -0.0836 0.6707 0.5240 0.045 Uiso 1 1 calc R . .
H19B H 0.0741 0.5836 0.5443 0.045 Uiso 1 1 calc R . .
H19C H -0.1259 0.5351 0.5491 0.045 Uiso 1 1 calc R . .
C20 C -0.3676(3) 0.4649(2) 0.47100(9) 0.0304(6) Uani 1 1 d . . .
H20A H -0.4637 0.4755 0.4481 0.046 Uiso 1 1 calc R . .
H20B H -0.3981 0.5099 0.5004 0.046 Uiso 1 1 calc R . .
H20C H -0.3500 0.3724 0.4775 0.046 Uiso 1 1 calc R . .
C21 C 0.3547(3) 0.4717(2) 0.34099(8) 0.0222(5) Uani 1 1 d . . .
C22 C 0.4355(3) 0.4106(2) 0.30281(8) 0.0265(5) Uani 1 1 d . . .
H22 H 0.4078 0.3226 0.2961 0.032 Uiso 1 1 calc R . .
C23 C 0.5563(3) 0.4760(3) 0.27435(9) 0.0322(6) Uani 1 1 d . . .
H23 H 0.6086 0.4328 0.2482 0.039 Uiso 1 1 calc R . .
C24 C 0.6004(3) 0.6032(3) 0.28393(8) 0.0336(6) Uani 1 1 d . . .
H24 H 0.6844 0.6475 0.2649 0.040 Uiso 1 1 calc R . .
C25 C 0.5208(3) 0.6653(3) 0.32155(9) 0.0335(6) Uani 1 1 d . . .
H25 H 0.5485 0.7535 0.3280 0.040 Uiso 1 1 calc R . .
C26 C 0.4010(3) 0.6005(2) 0.35003(8) 0.0278(5) Uani 1 1 d . . .
H26 H 0.3497 0.6443 0.3761 0.033 Uiso 1 1 calc R . .

loop_
_atom_site_aniso_label
_atom_site_aniso_U_11
_atom_site_aniso_U_22
_atom_site_aniso_U_33
_atom_site_aniso_U_23
_atom_site_aniso_U_13
_atom_site_aniso_U_12
P1 0.0186(3) 0.0189(3) 0.0202(3) 0.0000(2) -0.0016(2) -0.0010(2)
O1 0.0230(9) 0.0151(7) 0.0224(8) -0.0017(6) 0.0017(6) -0.0010(6)
C1 0.0191(12) 0.0208(11) 0.0182(10) -0.0007(9) -0.0012(9) -0.0020(9)
C2 0.0210(12) 0.0202(11) 0.0240(10) -0.0037(9) -0.0001(9) 0.0003(9)
C3 0.0283(13) 0.0206(10) 0.0283(12) -0.0025(10) -0.0059(11) 0.0068(10)
C4 0.0330(15) 0.0189(10) 0.0218(11) 0.0021(9) 0.0007(10) 0.0010(10)
C5 0.0237(13) 0.0175(10) 0.0224(10) 0.0009(9) -0.0006(9) -0.0013(10)
C6 0.0152(11) 0.0183(10) 0.0186(10) -0.0013(9) -0.0023(9) 0.0005(9)
C7 0.0275(13) 0.0217(11) 0.0211(10) -0.0029(9) 0.0002(10) -0.0016(10)
C8 0.0309(14) 0.0324(13) 0.0210(11) -0.0008(10) -0.0017(10) -0.0074(11)
C9 0.0386(16) 0.0224(12) 0.0332(13) -0.0085(10) 0.0004(12) -0.0002(11)
C10 0.0289(14) 0.0227(12) 0.0366(13) -0.0040(11) 0.0020(11) -0.0065(11)
C11 0.0204(12) 0.0133(9) 0.0241(11) 0.0001(9) -0.0019(9) 0.0010(9)
C12 0.0226(12) 0.0153(10) 0.0215(10) 0.0022(9) 0.0004(9) -0.0001(9)
C13 0.0221(13) 0.0179(11) 0.0232(10) -0.0003(9) -0.0001(9) -0.0033(9)
C14 0.0333(15) 0.0163(11) 0.0274(12) 0.0010(9) 0.0005(11) -0.0015(10)
C15 0.0311(14) 0.0181(10) 0.0308(12) -0.0037(9) -0.0009(11) 0.0053(11)
C16 0.0231(12) 0.0176(10) 0.0263(11) -0.0018(9) 0.0005(10) 0.0009(10)
C17 0.0248(13) 0.0177(11) 0.0203(11) -0.0002(9) -0.0004(9) -0.0028(10)
C18 0.0314(14) 0.0210(11) 0.0229(11) 0.0028(10) -0.0024(10) -0.0015(11)
C19 0.0400(16) 0.0248(12) 0.0249(12) -0.0022(10) 0.0025(11) -0.0080(11)
C20 0.0252(14) 0.0286(12) 0.0374(14) -0.0082(11) 0.0104(11) -0.0016(11)
C21 0.0174(12) 0.0271(11) 0.0223(11) 0.0035(9) -0.0030(9) -0.0018(10)
C22 0.0253(13) 0.0272(13) 0.0270(11) 0.0032(10) 0.0004(10) 0.0013(11)
C23 0.0262(14) 0.0449(15) 0.0254(12) 0.0032(12) 0.0033(11) 0.0078(12)
C24 0.0244(14) 0.0437(15) 0.0327(12) 0.0146(13) 0.0012(10) -0.0048(12)
C25 0.0330(16) 0.0351(13) 0.0325(13) 0.0033(11) -0.0025(11) -0.0107(12)
C26 0.0292(14) 0.0287(12) 0.0255(11) -0.0009(11) -0.0001(10) -0.0073(11)

loop_
_atom_type_symbol
_atom_type_description
_atom_type_scat_dispersion_real
_atom_type_scat_dispersion_imag
_atom_type_scat_source
C C 0.0033 0.0016 'International Tables Vol C Tables 4.2.6.8 and 6.1.1.4'
H H 0.0000 0.0000 'International Tables Vol C Tables 4.2.6.8 and 6.1.1.4'
O O 0.0106 0.0060 'International Tables Vol C Tables 4.2.6.8 and 6.1.1.4'
P P 0.1023 0.0942 'International Tables Vol C Tables 4.2.6.8 and 6.1.1.4'

loop_
_geom_angle_atom_site_label_1
_geom_angle_atom_site_label_2
_geom_angle_atom_site_label_3
_geom_angle
_geom_angle_site_symmetry_1
_geom_angle_site_symmetry_3
_geom_angle_publ_flag
C21 P1 C12 99.32(10) . . ?
C21 P1 C1 101.74(10) . . ?
C12 P1 C1 99.24(10) . . ?
C6 O1 C11 110.95(16) . . ?
C2 C1 C6 101.33(16) . . ?
C2 C1 P1 116.49(16) . . ?
C6 C1 P1 112.68(14) . . ?
C2 C1 H1 108.6 . . ?
C6 C1 H1 108.6 . . ?
P1 C1 H1 108.6 . . ?
C3 C2 C1 108.98(17) . . ?
C3 C2 C7 102.42(18) . . ?
C1 C2 C7 102.01(17) . . ?
C3 C2 H2 114.1 . . ?
C1 C2 H2 114.1 . . ?
C7 C2 H2 114.1 . . ?
C2 C3 C4 103.13(18) . . ?
C2 C3 H3A 111.1 . . ?
C4 C3 H3A 111.1 . . ?
C2 C3 H3B 111.1 . . ?
C4 C3 H3B 111.1 . . ?
H3A C3 H3B 109.1 . . ?
C5 C4 C3 104.04(18) . . ?
C5 C4 H4A 110.9 . . ?
C3 C4 H4A 110.9 . . ?
C5 C4 H4B 110.9 . . ?
C3 C4 H4B 110.9 . . ?
H4A C4 H4B 109.0 . . ?
C10 C5 C4 114.86(19) . . ?
C10 C5 C6 113.26(18) . . ?
C4 C5 C6 107.05(18) . . ?
C10 C5 C7 117.33(18) . . ?
C4 C5 C7 101.78(17) . . ?
C6 C5 C7 100.95(17) . . ?
O1 C6 C5 109.33(17) . . ?
O1 C6 C1 114.12(17) . . ?
C5 C6 C1 104.76(16) . . ?
O1 C6 H6 109.5 . . ?
C5 C6 H6 109.5 . . ?
C1 C6 H6 109.5 . . ?
C9 C7 C8 106.42(19) . . ?
C9 C7 C2 113.7(2) . . ?
C8 C7 C2 115.00(19) . . ?
C9 C7 C5 114.1(2) . . ?
C8 C7 C5 114.51(19) . . ?
C2 C7 C5 93.10(16) . . ?
C7 C8 H8A 109.5 . . ?
C7 C8 H8B 109.5 . . ?
H8A C8 H8B 109.5 . . ?
C7 C8 H8C 109.5 . . ?
H8A C8 H8C 109.5 . . ?
H8B C8 H8C 109.5 . . ?
C7 C9 H9A 109.5 . . ?
C7 C9 H9B 109.5 . . ?
H9A C9 H9B 109.5 . . ?
C7 C9 H9C 109.5 . . ?
H9A C9 H9C 109.5 . . ?
H9B C9 H9C 109.5 . . ?
C5 C10 H10A 109.5 . . ?
C5 C10 H10B 109.5 . . ?
H10A C10 H10B 109.5 . . ?
C5 C10 H10C 109.5 . . ?
H10A C10 H10C 109.5 . . ?
H10B C10 H10C 109.5 . . ?
O1 C11 C16 111.21(18) . . ?
O1 C11 C12 113.26(17) . . ?
C16 C11 C12 103.52(18) . . ?
O1 C11 H11 109.6 . . ?
C16 C11 H11 109.6 . . ?
C12 C11 H11 109.6 . . ?
C13 C12 C11 102.97(17) . . ?
C13 C12 P1 115.24(15) . . ?
C11 C12 P1 113.89(14) . . ?
C13 C12 H12 108.1 . . ?
C11 C12 H12 108.1 . . ?
P1 C12 H12 108.1 . . ?
C14 C13 C17 102.16(18) . . ?
C14 C13 C12 104.48(18) . . ?
C17 C13 C12 104.49(17) . . ?
C14 C13 H13 114.7 . . ?
C17 C13 H13 114.7 . . ?
C12 C13 H13 114.7 . . ?
C13 C14 C15 102.24(18) . . ?
C13 C14 H14A 111.3 . . ?
C15 C14 H14A 111.3 . . ?
C13 C14 H14B 111.3 . . ?
C15 C14 H14B 111.3 . . ?
H14A C14 H14B 109.2 . . ?
C14 C15 C16 104.4(2) . . ?
C14 C15 H15A 110.9 . . ?
C16 C15 H15A 110.9 . . ?
C14 C15 H15B 110.9 . . ?
C16 C15 H15B 110.9 . . ?
H15A C15 H15B 108.9 . . ?
C20 C16 C11 114.45(19) . . ?
C20 C16 C15 114.0(2) . . ?
C11 C16 C15 104.11(18) . . ?
C20 C16 C17 118.09(19) . . ?
C11 C16 C17 103.30(18) . . ?
C15 C16 C17 101.03(18) . . ?
C18 C17 C19 105.56(18) . . ?
C18 C17 C13 115.43(19) . . ?
C19 C17 C13 114.14(18) . . ?
C18 C17 C16 115.29(18) . . ?
C19 C17 C16 112.96(19) . . ?
C13 C17 C16 93.60(17) . . ?
C17 C18 H18A 109.5 . . ?
C17 C18 H18B 109.5 . . ?
H18A C18 H18B 109.5 . . ?
C17 C18 H18C 109.5 . . ?
H18A C18 H18C 109.5 . . ?
H18B C18 H18C 109.5 . . ?
C17 C19 H19A 109.5 . . ?
C17 C19 H19B 109.5 . . ?
H19A C19 H19B 109.5 . . ?
C17 C19 H19C 109.5 . . ?
H19A C19 H19C 109.5 . . ?
H19B C19 H19C 109.5 . . ?
C16 C20 H20A 109.5 . . ?
C16 C20 H20B 109.5 . . ?
H20A C20 H20B 109.5 . . ?
C16 C20 H20C 109.5 . . ?
H20A C20 H20C 109.5 . . ?
H20B C20 H20C 109.5 . . ?
C22 C21 C26 117.5(2) . . ?
C22 C21 P1 121.39(17) . . ?
C26 C21 P1 120.78(18) . . ?
C21 C22 C23 121.2(2) . . ?
C21 C22 H22 119.4 . . ?
C23 C22 H22 119.4 . . ?
C24 C23 C22 120.3(2) . . ?
C24 C23 H23 119.8 . . ?
C22 C23 H23 119.8 . . ?
C23 C24 C25 119.1(2) . . ?
C23 C24 H24 120.5 . . ?
C25 C24 H24 120.5 . . ?
C24 C25 C26 120.8(2) . . ?
C24 C25 H25 119.6 . . ?
C26 C25 H25 119.6 . . ?
C25 C26 C21 121.1(2) . . ?
C25 C26 H26 119.5 . . ?
C21 C26 H26 119.5 . . ?

loop_
_geom_bond_atom_site_label_1
_geom_bond_atom_site_label_2
_geom_bond_distance
_geom_bond_site_symmetry_2
_geom_bond_publ_flag
P1 C21 1.848(2) . ?
P1 C12 1.866(2) . ?
P1 C1 1.870(2) . ?
O1 C6 1.427(2) . ?
O1 C11 1.431(2) . ?
C1 C2 1.550(3) . ?
C1 C6 1.571(3) . ?
C1 H1 1.0000 . ?
C2 C3 1.538(3) . ?
C2 C7 1.556(3) . ?
C2 H2 1.0000 . ?
C3 C4 1.547(3) . ?
C3 H3A 0.9900 . ?
C3 H3B 0.9900 . ?
C4 C5 1.535(3) . ?
C4 H4A 0.9900 . ?
C4 H4B 0.9900 . ?
C5 C10 1.521(3) . ?
C5 C6 1.540(3) . ?
C5 C7 1.569(3) . ?
C6 H6 1.0000 . ?
C7 C9 1.529(3) . ?
C7 C8 1.541(3) . ?
C8 H8A 0.9800 . ?
C8 H8B 0.9800 . ?
C8 H8C 0.9800 . ?
C9 H9A 0.9800 . ?
C9 H9B 0.9800 . ?
C9 H9C 0.9800 . ?
C10 H10A 0.9800 . ?
C10 H10B 0.9800 . ?
C10 H10C 0.9800 . ?
C11 C16 1.537(3) . ?
C11 C12 1.557(3) . ?
C11 H11 1.0000 . ?
C12 C13 1.555(3) . ?
C12 H12 1.0000 . ?
C13 C14 1.536(3) . ?
C13 C17 1.549(3) . ?
C13 H13 1.0000 . ?
C14 C15 1.553(4) . ?
C14 H14A 0.9900 . ?
C14 H14B 0.9900 . ?
C15 C16 1.558(3) . ?
C15 H15A 0.9900 . ?
C15 H15B 0.9900 . ?
C16 C20 1.517(3) . ?
C16 C17 1.562(3) . ?
C17 C18 1.532(3) . ?
C17 C19 1.540(3) . ?
C18 H18A 0.9800 . ?
C18 H18B 0.9800 . ?
C18 H18C 0.9800 . ?
C19 H19A 0.9800 . ?
C19 H19B 0.9800 . ?
C19 H19C 0.9800 . ?
C20 H20A 0.9800 . ?
C20 H20B 0.9800 . ?
C20 H20C 0.9800 . ?
C21 C22 1.394(3) . ?
C21 C26 1.396(3) . ?
C22 C23 1.394(4) . ?
C22 H22 0.9500 . ?
C23 C24 1.379(4) . ?
C23 H23 0.9500 . ?
C24 C25 1.382(4) . ?
C24 H24 0.9500 . ?
C25 C26 1.386(3) . ?
C25 H25 0.9500 . ?
C26 H26 0.9500 . ?
